data_1552864
loop_
_publ_author_name
'Chadeayne, Andrew R.'
'Pham, Duyen N. K.'
'Golen, James A.'
'Manke, David R.'

_publ_section_title
;
 Bis(4-hydroxy-<i>N</i>,<i>N</i>-di-<i>n</i>-propyltryptammonium) fumarate
 tetrahydrate
;
_journal_coeditor_code FF4032
_journal_issue 11
_journal_name_full IUCrData
_journal_page_first x191469
_journal_paper_doi 10.1107/S241431461901469X
_journal_volume 4
_journal_year 2019
_chemical_formula_iupac 'C16 H25 N2 O +, 0.5C4 H2 O4 2-, 2H2 O'
_chemical_formula_moiety 'C16 H25 N2 O +, 0.5(C4 H2 O4 2-), 2(H2 O)'
_chemical_formula_sum 'C18 H30 N2 O5'
_chemical_formula_weight 354.44
_chemical_name_systematic
;
Bis{[2-(4-hydroxy-1<i>H</i>-indol-3-yl)ethyl]bis(propan-2-yl)azanium}
but-2-enedioate tetrahydrate
;
_space_group_crystal_system monoclinic
_space_group_IT_number 14
_space_group_name_Hall '-P 2yn'
_space_group_name_H-M_alt 'P 1 21/n 1'
_atom_sites_solution_hydrogens mixed
_cell_angle_alpha 90
_cell_angle_beta 100.902(3)
_cell_angle_gamma 90
_cell_formula_units_Z 4
_cell_length_a 8.3495(8)
_cell_length_b 12.5138(11)
_cell_length_c 18.6631(17)
_cell_measurement_reflns_used 9972
_cell_measurement_temperature 200(2)
_cell_measurement_theta_max 25.21
_cell_measurement_theta_min 2.91
_cell_volume 1914.8(3)
_computing_cell_refinement
;
SAINT (Bruker, 2016)
;
_computing_data_reduction
;
SAINT (Bruker, 2016)
;
_computing_molecular_graphics
;
<i>OLEX2</i> (Dolomanov <i>et al.</i>,  2009)
;
_computing_publication_material
;
<i>OLEX2</i> (Dolomanov <i>et al.</i>,  2009) and publCIF (Westrip,
2010)
;
_computing_structure_refinement
;
SHELXL (Sheldrick, 2015b)
;
_computing_structure_solution
;
SHELXT2014 (Sheldrick, 2015a)
;
_diffrn_ambient_temperature 200.0
_diffrn_measured_fraction_theta_full 0.999
_diffrn_measured_fraction_theta_max 0.997
_diffrn_measurement_device_type 'Bruker D8 Venture CMOS'
_diffrn_measurement_method '\f and \w scans'
_diffrn_radiation_type MoK\a
_diffrn_radiation_wavelength 0.71073
_diffrn_reflns_av_R_equivalents 0.0607
_diffrn_reflns_av_unetI/netI 0.0228
_diffrn_reflns_limit_h_max 10
_diffrn_reflns_limit_h_min -10
_diffrn_reflns_limit_k_max 15
_diffrn_reflns_limit_k_min -15
_diffrn_reflns_limit_l_max 22
_diffrn_reflns_limit_l_min -22
_diffrn_reflns_number 52418
_diffrn_reflns_theta_full 25.242
_diffrn_reflns_theta_max 25.407
_diffrn_reflns_theta_min 2.907
_diffrn_standards_number 0
_exptl_absorpt_coefficient_mu 0.089
_exptl_absorpt_correction_T_max 0.7452
_exptl_absorpt_correction_T_min 0.7046
_exptl_absorpt_correction_type multi-scan
_exptl_absorpt_process_details
;
(SADABS; Bruker, 2016)
;
_exptl_crystal_colour colourless
_exptl_crystal_density_diffrn 1.229
_exptl_crystal_description shard
_exptl_crystal_F_000 768
_exptl_crystal_size_max 0.20
_exptl_crystal_size_mid 0.15
_exptl_crystal_size_min 0.10
_refine_diff_density_max 0.593
_refine_diff_density_min -0.216
_refine_ls_extinction_coef 0.0155(18)
_refine_ls_extinction_expression Fc^*^=kFc[1+0.001xFc^2^\l^3^/sin(2\q)]^-1/4^
_refine_ls_extinction_method
;
SHELXL2018 (Sheldrick 2018)
;
_refine_ls_goodness_of_fit_ref 1.052
_refine_ls_hydrogen_treatment mixed
_refine_ls_matrix_type full
_refine_ls_number_parameters 257
_refine_ls_number_reflns 3512
_refine_ls_number_restraints 0
_refine_ls_restrained_S_all 1.052
_refine_ls_R_factor_all 0.0694
_refine_ls_R_factor_gt 0.0464
_refine_ls_shift/su_max 0.000
_refine_ls_shift/su_mean 0.000
_refine_ls_structure_factor_coef Fsqd
_refine_ls_weighting_details 'w=1/[\s^2^(Fo^2^)+(0.0556P)^2^+0.9970P] where P=(Fo^2^+2Fc^2^)/3'
_refine_ls_weighting_scheme calc
_refine_ls_wR_factor_gt 0.1123
_refine_ls_wR_factor_ref 0.1275
_reflns_number_gt 2630
_reflns_number_total 3512
_reflns_threshold_expression 'I > 2\s(I)'
_cod_data_source_file ff4032sup1.cif
_cod_data_source_block I
_cod_original_sg_symbol_H-M 'P 21/n'
_cod_database_code 1552864
_shelx_space_group_comment
;
The symmetry employed for this shelxl refinement is uniquely defined
by the following loop, which should always be used as a source of
symmetry information in preference to the above space-group names.
They are only intended as comments.
;
_shelx_estimated_absorpt_t_min 0.982
_shelx_estimated_absorpt_t_max 0.991

loop_
_space_group_symop_operation_xyz
'x, y, z'
'-x+1/2, y+1/2, -z+1/2'
'-x, -y, -z'
'x-1/2, -y-1/2, z-1/2'

loop_
_atom_site_type_symbol
_atom_site_label
_atom_site_fract_x
_atom_site_fract_y
_atom_site_fract_z
_atom_site_U_iso_or_equiv
_atom_site_adp_type
_atom_site_calc_flag
_atom_site_occupancy
O O1 0.94852(17) 0.34667(12) 0.25667(7) 0.0394(4) Uani d 1
O O1W 0.5933(3) 0.38719(15) 0.16468(15) 0.0764(7) Uani d 1
O O2 1.05696(17) 0.46219(12) 0.15852(7) 0.0445(4) Uani d 1
O O2W 1.3681(2) 0.53142(15) 0.18964(10) 0.0529(5) Uani d 1
O O3 0.82210(18) 0.42826(13) 0.08492(7) 0.0457(4) Uani d 1
N N1 1.0659(3) 0.16741(15) 0.47495(10) 0.0494(5) Uani d 1
N N2 0.60593(19) 0.17587(13) 0.19118(8) 0.0321(4) Uani d 1
C C1 0.9055(3) 0.15399(17) 0.44334(11) 0.0468(6) Uani d 1
H H1B 0.829526 0.112646 0.463512 0.056 Uiso calc 1
C C2 1.1400(3) 0.23028(15) 0.43090(10) 0.0381(5) Uani d 1
C C3 1.3016(3) 0.26370(17) 0.43917(12) 0.0459(6) Uani d 1
H H3 1.380626 0.244438 0.480779 0.055 Uiso calc 1
C C4 1.3413(3) 0.32549(18) 0.38466(13) 0.0457(5) Uani d 1
H H4 1.450484 0.349755 0.388895 0.055 Uiso calc 1
C C5 1.2268(2) 0.35418(16) 0.32296(11) 0.0390(5) Uani d 1
H H5 1.259699 0.396749 0.286160 0.047 Uiso calc 1
C C6 1.0666(2) 0.32147(15) 0.31481(10) 0.0312(4) Uani d 1
C C7 1.0205(2) 0.25791(14) 0.36961(10) 0.0307(4) Uani d 1
C C8 0.8697(3) 0.20820(15) 0.37881(10) 0.0347(5) Uani d 1
C C9 0.7111(2) 0.21074(16) 0.32523(11) 0.0372(5) Uani d 1
H H9A 0.683386 0.285434 0.310371 0.045 Uiso calc 1
H H9B 0.622912 0.181941 0.348408 0.045 Uiso calc 1
C C10 0.7250(2) 0.14395(16) 0.25814(10) 0.0346(5) Uani d 1
H H10A 0.836979 0.150899 0.248342 0.042 Uiso calc 1
H H10B 0.707217 0.067836 0.268820 0.042 Uiso calc 1
C C11 0.6625(3) 0.13956(16) 0.12321(11) 0.0379(5) Uani d 1
H H11A 0.584190 0.165736 0.080225 0.045 Uiso calc 1
H H11B 0.769365 0.173093 0.122033 0.045 Uiso calc 1
C C12 0.6794(3) 0.02060(19) 0.11654(13) 0.0560(6) Uani d 1
H H12A 0.573370 -0.013926 0.117888 0.067 Uiso calc 1
H H12B 0.760009 -0.006282 0.158518 0.067 Uiso calc 1
C C13 0.7340(3) -0.0092(2) 0.04618(13) 0.0572(6) Uani d 1
H H13A 0.736537 -0.087204 0.041736 0.086 Uiso calc 1
H H13B 0.843254 0.019698 0.046637 0.086 Uiso calc 1
H H13C 0.657436 0.020577 0.004669 0.086 Uiso calc 1
C C14 0.4340(2) 0.14425(17) 0.19474(11) 0.0397(5) Uani d 1
H H14A 0.410134 0.165611 0.242711 0.048 Uiso calc 1
H H14B 0.424083 0.065534 0.190902 0.048 Uiso calc 1
C C15 0.3094(3) 0.1947(2) 0.13503(14) 0.0594(7) Uani d 1
H H15A 0.319125 0.273426 0.138887 0.071 Uiso calc 1
H H15B 0.333208 0.173394 0.087045 0.071 Uiso calc 1
C C16 0.1391(3) 0.1631(2) 0.13865(15) 0.0615(7) Uani d 1
H H16A 0.063310 0.198177 0.099119 0.092 Uiso calc 1
H H16B 0.114132 0.185071 0.185742 0.092 Uiso calc 1
H H16C 0.127829 0.085439 0.133480 0.092 Uiso calc 1
C C17 0.9662(2) 0.45901(15) 0.09626(10) 0.0317(4) Uani d 1
C C18 1.0407(2) 0.49612(15) 0.03381(10) 0.0338(4) Uani d 1
H H18 1.152918 0.515150 0.043346 0.041 Uiso calc 1
H H1 0.991(3) 0.383(2) 0.2241(15) 0.066(8) Uiso d 1
H H2WA 1.372(4) 0.591(3) 0.1719(19) 0.098(12) Uiso d 1
H H2 0.604(3) 0.254(2) 0.1887(13) 0.052(6) Uiso d 1
H H2WB 1.261(4) 0.505(2) 0.1751(15) 0.081(9) Uiso d 1
H H1A 1.121(3) 0.135(2) 0.5147(15) 0.065(8) Uiso d 1
H H1WA 0.527(4) 0.435(2) 0.1698(15) 0.072(9) Uiso d 1
H H1WB 0.670(4) 0.403(2) 0.1439(17) 0.079(10) Uiso d 1

loop_
_atom_site_aniso_label
_atom_site_aniso_U_11
_atom_site_aniso_U_22
_atom_site_aniso_U_33
_atom_site_aniso_U_12
_atom_site_aniso_U_13
_atom_site_aniso_U_23
O1 0.0337(8) 0.0537(9) 0.0303(7) -0.0009(7) 0.0044(6) 0.0130(7)
O1W 0.0541(12) 0.0389(10) 0.149(2) 0.0080(9) 0.0516(13) 0.0289(11)
O2 0.0450(9) 0.0619(10) 0.0258(7) -0.0141(7) 0.0043(6) 0.0076(7)
O2W 0.0432(10) 0.0484(10) 0.0669(11) -0.0053(8) 0.0104(8) 0.0144(9)
O3 0.0415(9) 0.0666(10) 0.0289(7) -0.0133(7) 0.0065(6) 0.0004(7)
N1 0.0745(14) 0.0405(10) 0.0264(9) -0.0074(10) -0.0074(9) 0.0056(8)
N2 0.0315(9) 0.0300(9) 0.0347(9) 0.0010(7) 0.0063(7) 0.0043(7)
C1 0.0688(16) 0.0388(12) 0.0337(11) -0.0109(11) 0.0117(11) 0.0017(9)
C2 0.0538(13) 0.0286(10) 0.0275(10) 0.0017(9) -0.0034(9) -0.0034(8)
C3 0.0488(13) 0.0375(12) 0.0420(12) 0.0037(10) -0.0155(10) -0.0067(10)
C4 0.0338(11) 0.0431(12) 0.0560(14) 0.0007(9) -0.0026(10) -0.0107(11)
C5 0.0356(11) 0.0388(11) 0.0431(12) -0.0002(9) 0.0092(9) -0.0007(9)
C6 0.0344(10) 0.0311(10) 0.0273(9) 0.0046(8) 0.0040(8) -0.0014(8)
C7 0.0387(11) 0.0270(9) 0.0248(9) 0.0017(8) 0.0022(8) -0.0034(7)
C8 0.0467(12) 0.0301(10) 0.0277(10) -0.0028(8) 0.0077(8) -0.0024(8)
C9 0.0369(11) 0.0380(11) 0.0385(11) -0.0034(9) 0.0119(9) -0.0001(9)
C10 0.0323(10) 0.0351(10) 0.0342(10) 0.0015(8) 0.0004(8) 0.0009(8)
C11 0.0367(11) 0.0412(12) 0.0362(11) -0.0001(9) 0.0079(9) 0.0034(9)
C12 0.0807(18) 0.0428(13) 0.0442(13) 0.0013(12) 0.0111(12) -0.0023(10)
C13 0.0663(16) 0.0562(15) 0.0494(14) 0.0061(12) 0.0114(12) -0.0111(12)
C14 0.0304(11) 0.0446(12) 0.0443(12) -0.0030(9) 0.0078(9) 0.0030(10)
C15 0.0373(12) 0.0812(18) 0.0563(15) -0.0030(12) 0.0004(11) 0.0113(13)
C16 0.0371(13) 0.0743(18) 0.0691(17) 0.0007(12) 0.0000(11) 0.0053(14)
C17 0.0417(11) 0.0306(10) 0.0229(9) -0.0014(8) 0.0067(8) -0.0015(8)
C18 0.0403(11) 0.0343(10) 0.0281(9) -0.0032(9) 0.0100(8) -0.0014(8)

loop_
_atom_type_symbol
_atom_type_description
_atom_type_scat_dispersion_real
_atom_type_scat_dispersion_imag
_atom_type_scat_source
C C 0.0033 0.0016 'International Tables Vol C Tables 4.2.6.8 and 6.1.1.4'
H H 0.0000 0.0000 'International Tables Vol C Tables 4.2.6.8 and 6.1.1.4'
N N 0.0061 0.0033 'International Tables Vol C Tables 4.2.6.8 and 6.1.1.4'
O O 0.0106 0.0060 'International Tables Vol C Tables 4.2.6.8 and 6.1.1.4'

loop_
_geom_angle_atom_site_label_1
_geom_angle_atom_site_label_2
_geom_angle_atom_site_label_3
_geom_angle_site_symmetry_1
_geom_angle
C6 O1 H1 . 109.9(17)
H1WA O1W H1WB . 118(3)
H2WA O2W H2WB . 108(3)
C1 N1 H1A . 127.6(17)
C2 N1 C1 . 109.18(17)
C2 N1 H1A . 122.8(17)
C10 N2 C11 . 111.00(15)
C10 N2 C14 . 112.47(15)
C10 N2 H2 . 107.9(13)
C11 N2 H2 . 105.5(14)
C14 N2 C11 . 114.36(15)
C14 N2 H2 . 105.0(13)
N1 C1 H1B . 124.7
C8 C1 N1 . 110.7(2)
C8 C1 H1B . 124.7
N1 C2 C3 . 130.15(19)
N1 C2 C7 . 107.29(19)
C3 C2 C7 . 122.55(19)
C2 C3 H3 . 121.5
C4 C3 C2 . 116.94(19)
C4 C3 H3 . 121.5
C3 C4 H4 . 118.9
C3 C4 C5 . 122.3(2)
C5 C4 H4 . 118.9
C4 C5 H5 . 119.6
C6 C5 C4 . 120.8(2)
C6 C5 H5 . 119.6
O1 C6 C5 . 124.15(18)
O1 C6 C7 . 117.10(17)
C5 C6 C7 . 118.74(17)
C2 C7 C8 . 107.28(17)
C6 C7 C2 . 118.64(18)
C6 C7 C8 . 134.07(17)
C1 C8 C7 . 105.59(18)
C1 C8 C9 . 128.06(19)
C7 C8 C9 . 126.23(16)
C8 C9 H9A . 109.7
C8 C9 H9B . 109.7
C8 C9 C10 . 109.90(16)
H9A C9 H9B . 108.2
C10 C9 H9A . 109.7
C10 C9 H9B . 109.7
N2 C10 C9 . 113.40(16)
N2 C10 H10A . 108.9
N2 C10 H10B . 108.9
C9 C10 H10A . 108.9
C9 C10 H10B . 108.9
H10A C10 H10B . 107.7
N2 C11 H11A . 108.6
N2 C11 H11B . 108.6
H11A C11 H11B . 107.6
C12 C11 N2 . 114.73(17)
C12 C11 H11A . 108.6
C12 C11 H11B . 108.6
C11 C12 H12A . 109.4
C11 C12 H12B . 109.4
C11 C12 C13 . 111.4(2)
H12A C12 H12B . 108.0
C13 C12 H12A . 109.4
C13 C12 H12B . 109.4
C12 C13 H13A . 109.5
C12 C13 H13B . 109.5
C12 C13 H13C . 109.5
H13A C13 H13B . 109.5
H13A C13 H13C . 109.5
H13B C13 H13C . 109.5
N2 C14 H14A . 109.0
N2 C14 H14B . 109.0
N2 C14 C15 . 112.81(17)
H14A C14 H14B . 107.8
C15 C14 H14A . 109.0
C15 C14 H14B . 109.0
C14 C15 H15A . 109.1
C14 C15 H15B . 109.1
H15A C15 H15B . 107.8
C16 C15 C14 . 112.7(2)
C16 C15 H15A . 109.1
C16 C15 H15B . 109.1
C15 C16 H16A . 109.5
C15 C16 H16B . 109.5
C15 C16 H16C . 109.5
H16A C16 H16B . 109.5
H16A C16 H16C . 109.5
H16B C16 H16C . 109.5
O2 C17 C18 . 116.23(17)
O3 C17 O2 . 124.05(17)
O3 C17 C18 . 119.71(16)
C17 C18 H18 . 118.2
C18 C18 C17 3_765 123.6(2)
C18 C18 H18 3_765 118.2

loop_
_geom_bond_atom_site_label_1
_geom_bond_atom_site_label_2
_geom_bond_site_symmetry_2
_geom_bond_distance
O1 C6 . 1.358(2)
O1 H1 . 0.88(3)
O1W H1WA . 0.83(3)
O1W H1WB . 0.83(3)
O2 C17 . 1.262(2)
O2W H2WA . 0.82(4)
O2W H2WB . 0.94(3)
O3 C17 . 1.243(2)
N1 C1 . 1.368(3)
N1 C2 . 1.367(3)
N1 H1A . 0.89(3)
N2 C10 . 1.496(2)
N2 C11 . 1.505(3)
N2 C14 . 1.503(2)
N2 H2 . 0.98(2)
C1 H1B . 0.9500
C1 C8 . 1.365(3)
C2 C3 . 1.393(3)
C2 C7 . 1.411(3)
C3 H3 . 0.9500
C3 C4 . 1.368(3)
C4 H4 . 0.9500
C4 C5 . 1.397(3)
C5 H5 . 0.9500
C5 C6 . 1.380(3)
C6 C7 . 1.406(3)
C7 C8 . 1.443(3)
C8 C9 . 1.501(3)
C9 H9A . 0.9900
C9 H9B . 0.9900
C9 C10 . 1.528(3)
C10 H10A . 0.9900
C10 H10B . 0.9900
C11 H11A . 0.9900
C11 H11B . 0.9900
C11 C12 . 1.503(3)
C12 H12A . 0.9900
C12 H12B . 0.9900
C12 C13 . 1.516(3)
C13 H13A . 0.9800
C13 H13B . 0.9800
C13 H13C . 0.9800
C14 H14A . 0.9900
C14 H14B . 0.9900
C14 C15 . 1.511(3)
C15 H15A . 0.9900
C15 H15B . 0.9900
C15 C16 . 1.489(3)
C16 H16A . 0.9800
C16 H16B . 0.9800
C16 H16C . 0.9800
C17 C18 . 1.495(3)
C18 C18 3_765 1.319(4)
C18 H18 . 0.9500

loop_
_geom_hbond_atom_site_label_D
_geom_hbond_atom_site_label_H
_geom_hbond_atom_site_label_A
_geom_hbond_site_symmetry_A
_geom_hbond_distance_DH
_geom_hbond_distance_HA
_geom_hbond_distance_DA
_geom_hbond_angle_DHA
_geom_hbond_publ_flag
N1 H1A O3 4_666 0.89(3) 2.08(3) 2.926(2) 157(2) yes
N2 H2 O1W . 0.98(2) 1.73(3) 2.689(2) 168(2) yes
O1 H1 O2 . 0.88(3) 1.74(3) 2.625(2) 174(3) yes
O1W H1WA O2W 1_455 0.83(3) 1.88(3) 2.710(3) 172(3) yes
O1W H1WB O3 . 0.83(3) 1.86(3) 2.684(3) 171(3) yes
O2W H2WB O2 . 0.94(3) 1.76(3) 2.695(2) 173(3) yes
O2W H2WA Cg 2_755 0.82(4) 2.69(4) 3.488(2) 167(3) yes

loop_
_geom_torsion_atom_site_label_1
_geom_torsion_atom_site_label_2
_geom_torsion_atom_site_label_3
_geom_torsion_atom_site_label_4
_geom_torsion_site_symmetry_4
_geom_torsion
O1 C6 C7 C2 . -179.92(16)
O1 C6 C7 C8 . 1.6(3)
O2 C17 C18 C18 3_765 -175.7(2)
O3 C17 C18 C18 3_765 3.7(4)
N1 C1 C8 C7 . 0.7(2)
N1 C1 C8 C9 . 176.85(19)
N1 C2 C3 C4 . 178.8(2)
N1 C2 C7 C6 . -178.92(17)
N1 C2 C7 C8 . -0.1(2)
N2 C11 C12 C13 . 179.03(18)
N2 C14 C15 C16 . 179.9(2)
C1 N1 C2 C3 . -178.4(2)
C1 N1 C2 C7 . 0.5(2)
C1 C8 C9 C10 . -105.9(2)
C2 N1 C1 C8 . -0.8(3)
C2 C3 C4 C5 . -0.3(3)
C2 C7 C8 C1 . -0.4(2)
C2 C7 C8 C9 . -176.62(18)
C3 C2 C7 C6 . 0.1(3)
C3 C2 C7 C8 . 178.94(18)
C3 C4 C5 C6 . 0.5(3)
C4 C5 C6 O1 . 179.62(18)
C4 C5 C6 C7 . -0.4(3)
C5 C6 C7 C2 . 0.1(3)
C5 C6 C7 C8 . -178.3(2)
C6 C7 C8 C1 . 178.2(2)
C6 C7 C8 C9 . 2.0(3)
C7 C2 C3 C4 . 0.0(3)
C7 C8 C9 C10 . 69.5(2)
C8 C9 C10 N2 . -156.21(16)
C10 N2 C11 C12 . 61.6(2)
C10 N2 C14 C15 . 168.58(19)
C11 N2 C10 C9 . 158.64(16)
C11 N2 C14 C15 . -63.6(2)
C14 N2 C10 C9 . -71.8(2)
C14 N2 C11 C12 . -66.9(2)

_cod_database_fobs_code 1552864
